data_7116686
loop_
_publ_author_name
'Biavardi, Elisa'
'Ugozzoli, Franco'
'Massera, Chiara'

_publ_section_title
;
 Chemoselective recognition with phosphonate cavitands: the ephedrine over
 pseudoephedrine case
;
_journal_coden_ASTM CHCOFS
_journal_issue 16
_journal_name_full
;
 Chemical Communications (Cambridge, United Kingdom)
;
_journal_page_first 3426
_journal_page_last 3429
_journal_paper_doi 10.1039/c4cc09387a
_journal_volume 51
_journal_year 2015
_chemical_absolute_configuration ad
_chemical_formula_moiety 'C68 H68 P4 O12, C10 H16 N O Cl, H2 O, C H4 O'
_chemical_formula_sum 'C79 H90 Cl N O15 P4'
_chemical_formula_weight 1452.85
_space_group_IT_number 4
_symmetry_cell_setting monoclinic
_symmetry_space_group_name_Hall 'P 2yb'
_symmetry_space_group_name_H-M 'P 1 21 1'
_atom_sites_solution_hydrogens geom
_atom_sites_solution_primary direct
_atom_sites_solution_secondary difmap
_audit_creation_method SHELXL-97
_audit_update_record
;
2014-11-18 deposited with the CCDC.
2015-01-20 downloaded from the CCDC.
;
_cell_angle_alpha 90.00
_cell_angle_beta 91.273(2)
_cell_angle_gamma 90.00
_cell_formula_units_Z 4
_cell_length_a 13.917(2)
_cell_length_b 37.798(6)
_cell_length_c 15.357(2)
_cell_measurement_reflns_used 945
_cell_measurement_temperature 190(2)
_cell_measurement_theta_max 23.36
_cell_measurement_theta_min 1.33
_cell_volume 8076(2)
_computing_cell_refinement 'APEX-II (2008)'
_computing_data_collection 'APEX-II (2008)'
_computing_data_reduction 'SAINT (2008)'
_computing_structure_refinement 'SHELXL97, G. M. Sheldrick, Acta Cryst. A, 2008,A64,112-122.'
_computing_structure_solution 'SIR97 (Giacovazzo and co., 1999)'
_diffrn_ambient_temperature 190(2)
_diffrn_measured_fraction_theta_full 0.998
_diffrn_measured_fraction_theta_max 0.998
_diffrn_measurement_device_type 'Bruker APEX-II CCD area-detector'
_diffrn_measurement_method omega-scan
_diffrn_radiation_monochromator graphite
_diffrn_radiation_source 'fine-focus sealed tube'
_diffrn_radiation_type MoK\a
_diffrn_radiation_wavelength 0.71069
_diffrn_reflns_av_R_equivalents 0.2625
_diffrn_reflns_av_sigmaI/netI 0.2893
_diffrn_reflns_limit_h_max 15
_diffrn_reflns_limit_h_min -15
_diffrn_reflns_limit_k_max 42
_diffrn_reflns_limit_k_min -42
_diffrn_reflns_limit_l_max 17
_diffrn_reflns_limit_l_min -17
_diffrn_reflns_number 76484
_diffrn_reflns_theta_full 23.36
_diffrn_reflns_theta_max 23.36
_diffrn_reflns_theta_min 1.33
_diffrn_standards_decay_% 0
_diffrn_standards_interval_count 0
_diffrn_standards_interval_time 0
_diffrn_standards_number 0
_exptl_absorpt_coefficient_mu 0.188
_exptl_absorpt_correction_T_max 0.7449
_exptl_absorpt_correction_T_min 0.6161
_exptl_absorpt_correction_type multi-scan
_exptl_absorpt_process_details 'Bruker Apex-II SADABS'
_exptl_crystal_colour colourless
_exptl_crystal_density_diffrn 1.195
_exptl_crystal_density_method 'not measured'
_exptl_crystal_description prismatic
_exptl_crystal_F_000 3072
_exptl_crystal_size_max 0.14
_exptl_crystal_size_mid 0.12
_exptl_crystal_size_min 0.09
_refine_diff_density_max 0.989
_refine_diff_density_min -0.406
_refine_diff_density_rms 0.103
_refine_ls_abs_structure_details 'Flack H D (1983), Acta Cryst. A39, 876-881'
_refine_ls_abs_structure_Flack -0.11(19)
_refine_ls_extinction_method none
_refine_ls_goodness_of_fit_ref 0.999
_refine_ls_hydrogen_treatment constr
_refine_ls_matrix_type full
_refine_ls_number_parameters 1620
_refine_ls_number_reflns 23455
_refine_ls_number_restraints 2
_refine_ls_restrained_S_all 0.999
_refine_ls_R_factor_all 0.2799
_refine_ls_R_factor_gt 0.1144
_refine_ls_shift/su_max 0.003
_refine_ls_shift/su_mean 0.000
_refine_ls_structure_factor_coef Fsqd
_refine_ls_weighting_details 'calc w=1/[\s^2^(Fo^2^)+(0.1605P)^2^+0.0000P] where P=(Fo^2^+2Fc^2^)/3'
_refine_ls_weighting_scheme calc
_refine_ls_wR_factor_gt 0.2672
_refine_ls_wR_factor_ref 0.3578
_reflns_number_gt 8538
_reflns_number_total 23455
_reflns_threshold_expression >2sigma(I)
_cod_duplicate_entry 7116522
_cod_data_source_file c4cc09387a2.cif
_cod_data_source_block efen28
_cod_original_sg_symbol_H-M P21
_cod_database_code 7116686

loop_
_symmetry_equiv_pos_as_xyz
'x, y, z'
'-x, y+1/2, -z'

loop_
_atom_site_label
_atom_site_type_symbol
_atom_site_fract_x
_atom_site_fract_y
_atom_site_fract_z
_atom_site_U_iso_or_equiv
_atom_site_adp_type
_atom_site_occupancy
_atom_site_symmetry_multiplicity
_atom_site_calc_flag
_atom_site_refinement_flags
C1X C 1.2099(11) 0.6229(5) 1.0427(13) 0.063(6) Uani 1 1 d .
H1X1 H 1.1911 0.6384 0.9940 0.095 Uiso 1 1 calc R
H1X2 H 1.1748 0.6298 1.0947 0.095 Uiso 1 1 calc R
H1X3 H 1.1943 0.5983 1.0277 0.095 Uiso 1 1 calc R
C2X C 1.3808(13) 0.6261(4) 0.9865(11) 0.053(5) Uani 1 1 d .
H2X H 1.3629 0.6463 0.9475 0.064 Uiso 1 1 calc R
C3X C 1.4875(16) 0.6326(6) 1.0234(15) 0.101(8) Uani 1 1 d .
H3X1 H 1.4878 0.6529 1.0630 0.151 Uiso 1 1 calc R
H3X2 H 1.5302 0.6373 0.9750 0.151 Uiso 1 1 calc R
H3X3 H 1.5098 0.6115 1.0550 0.151 Uiso 1 1 calc R
C4X C 1.3706(14) 0.5929(5) 0.9358(13) 0.063(6) Uani 1 1 d .
H4X H 1.3030 0.5917 0.9124 0.076 Uiso 1 1 calc R
C5X C 1.4365(14) 0.5906(5) 0.8605(13) 0.055(5) Uani 1 1 d .
C6X C 1.4087(15) 0.6043(5) 0.7879(12) 0.075(6) Uani 1 1 d .
H6X H 1.3475 0.6153 0.7825 0.089 Uiso 1 1 calc R
C7X C 1.4723(17) 0.6028(6) 0.7138(16) 0.096(7) Uiso 1 1 d .
H7X H 1.4531 0.6124 0.6589 0.115 Uiso 1 1 calc R
C8X C 1.5547(18) 0.5883(6) 0.7249(16) 0.107(8) Uiso 1 1 d .
H8X H 1.5980 0.5886 0.6780 0.128 Uiso 1 1 calc R
C9X C 1.5861(18) 0.5709(6) 0.8082(16) 0.106(8) Uiso 1 1 d .
H9X H 1.6456 0.5587 0.8136 0.128 Uiso 1 1 calc R
C10X C 1.5239(14) 0.5734(5) 0.8769(14) 0.077(6) Uiso 1 1 d .
H10X H 1.5399 0.5639 0.9326 0.092 Uiso 1 1 calc R
O1X O 1.3851(8) 0.5631(3) 0.9983(7) 0.062(3) Uani 1 1 d .
N1X N 1.3163(10) 0.6262(4) 1.0606(9) 0.048(4) Uani 1 1 d .
H1X4 H 1.3265 0.6470 1.0908 0.058 Uiso 1 1 calc R
H1X5 H 1.3345 0.6080 1.0971 0.058 Uiso 1 1 calc R
Cl1X Cl 0.8253(4) 0.63893(15) 1.1798(3) 0.0692(16) Uani 1 1 d .
C1Y C 0.8100(13) 0.3945(5) 1.4433(11) 0.056(5) Uani 1 1 d .
H1Y1 H 0.8307 0.4188 1.4323 0.085 Uiso 1 1 calc R
H1Y2 H 0.8431 0.3784 1.4039 0.085 Uiso 1 1 calc R
H1Y3 H 0.8257 0.3881 1.5038 0.085 Uiso 1 1 calc R
C2Y C 0.6381(14) 0.4155(6) 1.4839(11) 0.068(6) Uani 1 1 d .
H2Y H 0.6520 0.4411 1.4733 0.082 Uiso 1 1 calc R
C3Y C 0.5377(14) 0.4067(5) 1.4517(13) 0.077(6) Uani 1 1 d .
H3Y1 H 0.5225 0.3822 1.4668 0.116 Uiso 1 1 calc R
H3Y2 H 0.5336 0.4096 1.3883 0.116 Uiso 1 1 calc R
H3Y3 H 0.4917 0.4227 1.4790 0.116 Uiso 1 1 calc R
C4Y C 0.6569(14) 0.4067(5) 1.5787(13) 0.065(6) Uani 1 1 d .
H4Y H 0.7252 0.4123 1.5950 0.078 Uiso 1 1 calc R
C5Y C 0.5879(12) 0.4289(4) 1.6361(10) 0.077(7) Uani 1 1 d G
C6Y C 0.6171(9) 0.4631(5) 1.6575(10) 0.108(8) Uiso 1 1 d G
H6Y H 0.6761 0.4720 1.6367 0.130 Uiso 1 1 calc R
C7Y C 0.5598(14) 0.4842(4) 1.7093(11) 0.125(9) Uiso 1 1 d G
H7Y H 0.5797 0.5075 1.7239 0.150 Uiso 1 1 calc R
C8Y C 0.4734(13) 0.4711(5) 1.7397(11) 0.140(11) Uiso 1 1 d G
H8Y H 0.4343 0.4855 1.7751 0.168 Uiso 1 1 calc R
C9Y C 0.4443(11) 0.4370(6) 1.7184(13) 0.190(15) Uiso 1 1 d G
H9Y H 0.3853 0.4281 1.7392 0.228 Uiso 1 1 calc R
C10Y C 0.5016(14) 0.4159(4) 1.6665(13) 0.183(15) Uiso 1 1 d G
H10Y H 0.4817 0.3925 1.6520 0.219 Uiso 1 1 calc R
N1Y N 0.7068(12) 0.3917(4) 1.4282(9) 0.057(5) Uani 1 1 d .
H1Y4 H 0.6898 0.3685 1.4370 0.069 Uiso 1 1 calc R
H1Y5 H 0.6944 0.3967 1.3704 0.069 Uiso 1 1 calc R
O1Y O 0.6397(9) 0.3683(3) 1.5880(8) 0.071(4) Uani 1 1 d .
Cl1Y Cl 1.1978(3) 0.36793(14) 1.3199(3) 0.0646(15) Uani 1 1 d .
P1A P 1.3128(4) 0.72890(13) 1.1410(3) 0.0479(13) Uani 1 1 d .
O1A O 1.2234(8) 0.7465(3) 1.0877(7) 0.050(3) Uani 1 1 d .
O2A O 1.2777(8) 0.7206(3) 1.2362(7) 0.050(3) Uani 1 1 d .
O3A O 1.3515(8) 0.6973(3) 1.0981(8) 0.061(4) Uani 1 1 d .
C1A C 1.0075(14) 0.6916(4) 1.0497(12) 0.047(5) Uani 1 1 d .
H1A H 0.9558 0.6818 1.0809 0.056 Uiso 1 1 calc R
C2A C 1.0775(13) 0.7109(4) 1.0942(10) 0.039(5) Uani 1 1 d .
C3A C 1.1517(12) 0.7254(4) 1.0466(11) 0.034(4) Uani 1 1 d .
C4A C 1.1644(13) 0.7211(5) 0.9558(13) 0.047(5) Uani 1 1 d .
C5A C 1.0902(15) 0.7012(5) 0.9164(11) 0.051(5) Uani 1 1 d .
C6A C 1.0114(13) 0.6863(4) 0.9590(12) 0.043(5) Uani 1 1 d .
C7A C 1.2479(12) 0.7367(5) 0.9043(11) 0.053(5) Uani 1 1 d .
H7A1 H 1.2690 0.7194 0.8611 0.080 Uiso 1 1 calc R
H7A2 H 1.3016 0.7423 0.9444 0.080 Uiso 1 1 calc R
H7A3 H 1.2264 0.7583 0.8745 0.080 Uiso 1 1 calc R
C8A C 1.0756(10) 0.7169(5) 1.1912(10) 0.035(4) Uani 1 1 d .
C9A C 0.9749(13) 0.7206(5) 1.2230(12) 0.055(5) Uani 1 1 d .
H9A1 H 0.9425 0.7400 1.1907 0.066 Uiso 1 1 calc R
H9A2 H 0.9393 0.6984 1.2099 0.066 Uiso 1 1 calc R
C10A C 0.9699(15) 0.7279(5) 1.3175(14) 0.075(7) Uani 1 1 d .
H10A H 0.9981 0.7076 1.3498 0.090 Uiso 1 1 calc R
H10B H 1.0097 0.7489 1.3313 0.090 Uiso 1 1 calc R
C11A C 0.8689(16) 0.7343(7) 1.3497(16) 0.099(8) Uiso 1 1 d .
H11A H 0.8344 0.7500 1.3091 0.148 Uiso 1 1 calc R
H11B H 0.8725 0.7453 1.4075 0.148 Uiso 1 1 calc R
H11C H 0.8348 0.7117 1.3534 0.148 Uiso 1 1 calc R
C12A C 1.3885(8) 0.7630(3) 1.1504(9) 0.061(6) Uiso 1 1 d G
C13A C 1.4092(11) 0.7773(3) 1.2321(9) 0.128(11) Uiso 1 1 d G
H13A H 1.3869 0.7658 1.2829 0.153 Uiso 1 1 calc R
C14A C 1.4626(14) 0.8083(3) 1.2395(10) 0.27(2) Uiso 1 1 d G
H14A H 1.4767 0.8180 1.2953 0.326 Uiso 1 1 calc R
C15A C 1.4952(10) 0.8250(3) 1.1652(12) 0.137(11) Uiso 1 1 d G
H15A H 1.5317 0.8462 1.1702 0.164 Uiso 1 1 calc R
C16A C 1.4745(11) 0.8108(3) 1.0835(10) 0.151(12) Uiso 1 1 d G
H16A H 1.4968 0.8222 1.0327 0.181 Uiso 1 1 calc R
C17A C 1.4212(13) 0.7798(3) 1.0760(8) 0.145(12) Uiso 1 1 d G
H17A H 1.4070 0.7700 1.0202 0.174 Uiso 1 1 calc R
P1B P 1.3244(4) 0.57120(13) 1.2976(3) 0.0504(14) Uani 1 1 d .
O1B O 1.2875(8) 0.6044(3) 1.3545(7) 0.047(3) Uani 1 1 d .
O2B O 1.2398(8) 0.5419(3) 1.2991(8) 0.047(3) Uani 1 1 d .
O3B O 1.3504(9) 0.5801(3) 1.2108(8) 0.058(3) Uani 1 1 d .
C1B C 1.0873(11) 0.6544(4) 1.2546(10) 0.034(4) Uani 1 1 d .
H1B H 1.0217 0.6509 1.2381 0.040 Uiso 1 1 calc R
C2B C 1.1376(12) 0.6275(4) 1.2964(10) 0.033(4) Uani 1 1 d .
C3B C 1.2355(12) 0.6330(5) 1.3112(12) 0.049(5) Uani 1 1 d .
C4B C 1.2853(13) 0.6624(5) 1.2942(12) 0.047(5) Uani 1 1 d .
C5B C 1.2268(15) 0.6886(4) 1.2541(11) 0.044(5) Uani 1 1 d .
C6B C 1.1306(12) 0.6856(4) 1.2371(10) 0.034(4) Uani 1 1 d .
C7B C 1.3903(11) 0.6653(5) 1.3151(11) 0.045(5) Uani 1 1 d .
H7B1 H 1.4039 0.6550 1.3726 0.067 Uiso 1 1 calc R
H7B2 H 1.4091 0.6903 1.3154 0.067 Uiso 1 1 calc R
H7B3 H 1.4267 0.6526 1.2711 0.067 Uiso 1 1 calc R
C8B C 1.0860(12) 0.5916(5) 1.3177(11) 0.043(5) Uani 1 1 d .
C9B C 0.9878(11) 0.5981(5) 1.3534(12) 0.048(5) Uani 1 1 d .
H9B1 H 0.9562 0.5749 1.3612 0.058 Uiso 1 1 calc R
H9B2 H 0.9497 0.6112 1.3088 0.058 Uiso 1 1 calc R
C10B C 0.9817(13) 0.6188(4) 1.4411(11) 0.047(5) Uani 1 1 d .
H10C H 1.0006 0.6436 1.4300 0.056 Uiso 1 1 calc R
H10D H 0.9135 0.6191 1.4582 0.056 Uiso 1 1 calc R
C11B C 1.0403(15) 0.6057(5) 1.5174(14) 0.074(6) Uani 1 1 d .
H11D H 1.0321 0.5800 1.5230 0.110 Uiso 1 1 calc R
H11E H 1.0190 0.6173 1.5706 0.110 Uiso 1 1 calc R
H11F H 1.1083 0.6111 1.5085 0.110 Uiso 1 1 calc R
C12B C 1.4164(10) 0.5515(3) 1.3679(9) 0.060(6) Uani 1 1 d G
C13B C 1.4539(11) 0.5187(3) 1.3455(10) 0.086(8) Uani 1 1 d G
H13B H 1.4293 0.5070 1.2950 0.103 Uiso 1 1 calc R
C14B C 1.5232(17) 0.5034(4) 1.3927(15) 0.102(9) Uani 1 1 d G
H14B H 1.5464 0.4807 1.3772 0.122 Uiso 1 1 calc R
C15B C 1.5614(12) 0.5209(5) 1.4651(12) 0.111(9) Uani 1 1 d G
H15B H 1.6110 0.5102 1.4995 0.133 Uiso 1 1 calc R
C16B C 1.5271(14) 0.5542(5) 1.4873(11) 0.113(9) Uiso 1 1 d G
H16B H 1.5533 0.5662 1.5368 0.136 Uiso 1 1 calc R
C17B C 1.4546(17) 0.5699(5) 1.4371(16) 0.142(11) Uiso 1 1 d G
H17B H 1.4321 0.5930 1.4505 0.170 Uiso 1 1 calc R
P1C P 1.1467(4) 0.50612(13) 0.9461(3) 0.0491(14) Uani 1 1 d .
O1C O 1.1047(9) 0.4931(3) 1.0390(7) 0.051(3) Uani 1 1 d .
O2C O 1.0592(7) 0.5196(3) 0.8896(7) 0.044(3) Uani 1 1 d .
O3C O 1.2222(8) 0.5318(3) 0.9561(9) 0.065(4) Uani 1 1 d .
C1C C 1.0182(12) 0.5651(5) 1.1781(11) 0.042(4) Uani 1 1 d .
H1C H 0.9678 0.5821 1.1789 0.050 Uiso 1 1 calc R
C2C C 1.0203(12) 0.5408(4) 1.1133(11) 0.043(5) Uani 1 1 d .
C3C C 1.0957(12) 0.5177(4) 1.1060(11) 0.038(4) Uani 1 1 d .
C4C C 1.1784(13) 0.5179(5) 1.1670(11) 0.053(5) Uani 1 1 d .
C5C C 1.1656(14) 0.5437(5) 1.2366(10) 0.047(5) Uani 1 1 d .
C6C C 1.0872(14) 0.5655(4) 1.2419(11) 0.045(5) Uani 1 1 d .
C7C C 1.2513(15) 0.4927(5) 1.1707(16) 0.083(7) Uani 1 1 d .
H7C1 H 1.2948 0.4964 1.1222 0.125 Uiso 1 1 calc R
H7C2 H 1.2233 0.4690 1.1666 0.125 Uiso 1 1 calc R
H7C3 H 1.2874 0.4951 1.2260 0.125 Uiso 1 1 calc R
C8C C 0.9466(12) 0.5384(4) 1.0362(10) 0.037(4) Uani 1 1 d .
C9C C 0.8420(14) 0.5444(5) 1.0709(13) 0.065(6) Uani 1 1 d .
H9C1 H 0.8286 0.5264 1.1159 0.078 Uiso 1 1 calc R
H9C2 H 0.8389 0.5680 1.0989 0.078 Uiso 1 1 calc R
C10C C 0.7652(16) 0.5423(7) 1.0001(15) 0.096(9) Uani 1 1 d .
H10E H 0.7717 0.5628 0.9604 0.115 Uiso 1 1 calc R
H10F H 0.7012 0.5437 1.0267 0.115 Uiso 1 1 calc R
C11C C 0.7725(17) 0.5063(6) 0.9451(13) 0.094(9) Uani 1 1 d .
H11G H 0.8267 0.5079 0.9055 0.141 Uiso 1 1 calc R
H11H H 0.7128 0.5028 0.9111 0.141 Uiso 1 1 calc R
H11I H 0.7825 0.4863 0.9849 0.141 Uiso 1 1 calc R
C12C C 1.1781(14) 0.4661(5) 0.8961(14) 0.059(6) Uani 1 1 d .
C13C C 1.1622(14) 0.4616(6) 0.8097(15) 0.065(6) Uiso 1 1 d .
H13C H 1.1291 0.4794 0.7771 0.078 Uiso 1 1 calc R
C14C C 1.1909(17) 0.4340(8) 0.7718(19) 0.104(9) Uani 1 1 d .
H14C H 1.1845 0.4327 0.7101 0.125 Uiso 1 1 calc R
C15C C 1.2302(16) 0.4064(6) 0.8150(17) 0.083(7) Uani 1 1 d .
H15C H 1.2411 0.3843 0.7873 0.100 Uiso 1 1 calc R
C16C C 1.2544(15) 0.4120(8) 0.9035(16) 0.095(9) Uani 1 1 d .
H16C H 1.2900 0.3952 0.9371 0.114 Uiso 1 1 calc R
C17C C 1.2245(15) 0.4416(5) 0.9359(16) 0.079(7) Uani 1 1 d .
H17C H 1.2387 0.4455 0.9960 0.094 Uiso 1 1 calc R
P1D P 1.1366(4) 0.66431(14) 0.7787(3) 0.0538(15) Uani 1 1 d .
O1D O 1.0510(8) 0.6373(3) 0.7718(7) 0.047(3) Uani 1 1 d .
O2D O 1.0936(9) 0.6986(3) 0.8233(7) 0.052(3) Uani 1 1 d .
O3D O 1.2201(9) 0.6502(3) 0.8246(7) 0.052(3) Uani 1 1 d .
C1D C 0.9466(11) 0.6008(4) 0.9695(11) 0.038(4) Uani 1 1 d .
H1D H 0.9100 0.6082 1.0176 0.045 Uiso 1 1 calc R
C2D C 0.9703(12) 0.6244(5) 0.9092(12) 0.051(5) Uani 1 1 d .
C3D C 1.0272(12) 0.6135(6) 0.8408(12) 0.049(5) Uani 1 1 d .
C4D C 1.0590(11) 0.5802(5) 0.8326(11) 0.037(4) Uani 1 1 d .
C5D C 1.0322(14) 0.5574(5) 0.9015(14) 0.060(6) Uani 1 1 d .
C6D C 0.9735(12) 0.5663(5) 0.9641(10) 0.039(5) Uani 1 1 d .
C7D C 1.1208(13) 0.5662(5) 0.7579(12) 0.058(5) Uani 1 1 d .
H7D1 H 1.1053 0.5794 0.7044 0.087 Uiso 1 1 calc R
H7D2 H 1.1075 0.5410 0.7485 0.087 Uiso 1 1 calc R
H7D3 H 1.1890 0.5694 0.7732 0.087 Uiso 1 1 calc R
C8D C 0.9346(13) 0.6654(5) 0.9113(11) 0.045(5) Uani 1 1 d .
C9D C 0.8391(12) 0.6709(5) 0.9450(12) 0.054(5) Uani 1 1 d .
H9D1 H 0.8370 0.6607 1.0043 0.065 Uiso 1 1 calc R
H9D2 H 0.8279 0.6967 0.9504 0.065 Uiso 1 1 calc R
C10D C 0.760(2) 0.6554(8) 0.891(2) 0.120(10) Uiso 1 1 d .
H10G H 0.7868 0.6348 0.8606 0.144 Uiso 1 1 calc R
H10H H 0.7121 0.6460 0.9323 0.144 Uiso 1 1 calc R
C11D C 0.714(3) 0.6733(11) 0.836(3) 0.220(18) Uiso 1 1 d .
H11J H 0.6664 0.6879 0.8649 0.330 Uiso 1 1 calc R
H11K H 0.6816 0.6575 0.7942 0.330 Uiso 1 1 calc R
H11L H 0.7589 0.6886 0.8048 0.330 Uiso 1 1 calc R
C12D C 1.1463(13) 0.6770(5) 0.6698(11) 0.045(5) Uani 1 1 d .
C13D C 1.2222(15) 0.6662(5) 0.6272(12) 0.062(6) Uani 1 1 d .
H13D H 1.2698 0.6522 0.6561 0.074 Uiso 1 1 calc R
C14D C 1.2328(18) 0.6754(5) 0.5384(16) 0.079(7) Uani 1 1 d .
H14D H 1.2899 0.6702 0.5083 0.095 Uiso 1 1 calc R
C15D C 1.1557(18) 0.6924(6) 0.4975(12) 0.068(7) Uani 1 1 d .
H15D H 1.1580 0.6974 0.4370 0.082 Uiso 1 1 calc R
C16D C 1.0766(13) 0.7020(5) 0.5433(13) 0.050(5) Uani 1 1 d .
H16D H 1.0241 0.7133 0.5142 0.060 Uiso 1 1 calc R
C17D C 1.0732(16) 0.6956(5) 0.6264(12) 0.056(6) Uani 1 1 d .
H17D H 1.0198 0.7039 0.6582 0.068 Uiso 1 1 calc R
P1E P 0.7047(3) 0.43829(14) 1.1881(3) 0.0481(13) Uani 1 1 d .
O1E O 0.7923(8) 0.4657(3) 1.1873(7) 0.043(3) Uani 1 1 d .
O2E O 0.7407(7) 0.4047(3) 1.1362(7) 0.043(3) Uani 1 1 d .
O3E O 0.6740(9) 0.4297(3) 1.2775(8) 0.061(4) Uani 1 1 d .
C1E C 1.0054(11) 0.4425(4) 1.3153(10) 0.035(4) Uani 1 1 d .
H1E H 1.0577 0.4265 1.3113 0.042 Uiso 1 1 calc R
C2E C 0.9362(12) 0.4406(5) 1.2508(10) 0.036(4) Uani 1 1 d .
C3E C 0.8632(13) 0.4651(5) 1.2573(11) 0.042(5) Uani 1 1 d .
C4E C 0.8554(13) 0.4893(4) 1.3213(12) 0.040(4) Uani 1 1 d .
C5E C 0.9283(15) 0.4882(5) 1.3831(13) 0.054(5) Uani 1 1 d .
C6E C 1.0072(12) 0.4655(4) 1.3862(12) 0.042(5) Uani 1 1 d .
C7E C 0.7700(15) 0.5148(6) 1.3219(12) 0.075(7) Uani 1 1 d .
H7E1 H 0.7821 0.5334 1.3652 0.113 Uiso 1 1 calc R
H7E2 H 0.7116 0.5018 1.3367 0.113 Uiso 1 1 calc R
H7E3 H 0.7614 0.5255 1.2641 0.113 Uiso 1 1 calc R
C8E C 0.9382(12) 0.4164(4) 1.1718(12) 0.043(5) Uani 1 1 d .
C9E C 1.0423(11) 0.4104(4) 1.1415(10) 0.039(4) Uani 1 1 d .
H9E1 H 1.0807 0.3999 1.1900 0.047 Uiso 1 1 calc R
H9E2 H 1.0714 0.4335 1.1271 0.047 Uiso 1 1 calc R
C10E C 1.0469(14) 0.3854(5) 1.0600(13) 0.065(6) Uani 1 1 d .
H10I H 1.0145 0.3627 1.0723 0.078 Uiso 1 1 calc R
H10J H 1.1147 0.3804 1.0461 0.078 Uiso 1 1 calc R
C11E C 0.9935(15) 0.4051(7) 0.9783(13) 0.091(8) Uani 1 1 d .
H11M H 0.9242 0.4061 0.9881 0.137 Uiso 1 1 calc R
H11N H 1.0055 0.3920 0.9246 0.137 Uiso 1 1 calc R
H11O H 1.0186 0.4293 0.9730 0.137 Uiso 1 1 calc R
C12E C 0.6225(12) 0.4576(4) 1.1187(12) 0.051(5) Uani 1 1 d .
C13E C 0.5891(16) 0.4410(6) 1.0451(15) 0.089(7) Uiso 1 1 d .
H13E H 0.6102 0.4173 1.0369 0.107 Uiso 1 1 calc R
C14E C 0.525(2) 0.4552(8) 0.9782(19) 0.126(10) Uiso 1 1 d .
H14E H 0.5125 0.4451 0.9225 0.151 Uiso 1 1 calc R
C15E C 0.4874(16) 0.4859(6) 1.0092(16) 0.084(7) Uani 1 1 d .
H15E H 0.4337 0.4950 0.9772 0.100 Uiso 1 1 calc R
C16E C 0.5155(14) 0.5044(5) 1.0776(16) 0.073(6) Uani 1 1 d .
H16E H 0.4879 0.5268 1.0898 0.087 Uiso 1 1 calc R
C17E C 0.5882(14) 0.4897(5) 1.1324(14) 0.068(6) Uani 1 1 d .
H17E H 0.6130 0.5032 1.1800 0.082 Uiso 1 1 calc R
P1F P 0.6987(4) 0.28559(13) 1.3649(3) 0.0471(13) Uani 1 1 d .
O1F O 0.7359(7) 0.2898(3) 1.2670(7) 0.037(3) Uani 1 1 d .
O2F O 0.7804(9) 0.2678(3) 1.4163(8) 0.052(3) Uani 1 1 d .
O3F O 0.6650(8) 0.3185(3) 1.4031(7) 0.051(3) Uani 1 1 d .
C1F C 0.9344(13) 0.3539(5) 1.2426(10) 0.045(5) Uani 1 1 d .
H1F H 1.0009 0.3563 1.2567 0.054 Uiso 1 1 calc R
C2F C 0.8876(13) 0.3814(5) 1.1991(11) 0.044(5) Uani 1 1 d .
C3F C 0.7893(14) 0.3775(4) 1.1819(10) 0.042(5) Uani 1 1 d .
C4F C 0.7355(12) 0.3473(4) 1.2034(10) 0.036(4) Uani 1 1 d .
C5F C 0.7878(12) 0.3212(4) 1.2461(11) 0.038(5) Uani 1 1 d .
C6F C 0.8856(11) 0.3221(4) 1.2669(10) 0.030(4) Uani 1 1 d .
C7F C 0.6343(11) 0.3435(5) 1.1872(12) 0.054(5) Uani 1 1 d .
H7F1 H 0.6027 0.3375 1.2417 0.081 Uiso 1 1 calc R
H7F2 H 0.6228 0.3246 1.1446 0.081 Uiso 1 1 calc R
H7F3 H 0.6081 0.3658 1.1643 0.081 Uiso 1 1 calc R
C8F C 0.9340(11) 0.2906(5) 1.3145(11) 0.044(5) Uani 1 1 d .
C9F C 1.0353(12) 0.2853(5) 1.2831(11) 0.045(5) Uani 1 1 d .
H9F1 H 1.0660 0.2658 1.3169 0.054 Uiso 1 1 calc R
H9F2 H 1.0729 0.3071 1.2945 0.054 Uiso 1 1 calc R
C10F C 1.0388(14) 0.2761(6) 1.1831(13) 0.066(6) Uiso 1 1 d .
H10K H 1.0179 0.2971 1.1489 0.079 Uiso 1 1 calc R
H10L H 0.9931 0.2567 1.1701 0.079 Uiso 1 1 calc R
C11F C 1.1404(17) 0.2650(6) 1.1545(15) 0.105(9) Uani 1 1 d .
H11P H 1.1858 0.2843 1.1663 0.157 Uiso 1 1 calc R
H11Q H 1.1388 0.2597 1.0920 0.157 Uiso 1 1 calc R
H11R H 1.1608 0.2439 1.1870 0.157 Uiso 1 1 calc R
C12F C 0.6179(12) 0.2487(6) 1.3528(16) 0.065(6) Uani 1 1 d .
C13F C 0.5791(17) 0.2385(7) 1.4303(17) 0.115(11) Uani 1 1 d .
H13F H 0.6005 0.2494 1.4830 0.138 Uiso 1 1 calc R
C14F C 0.517(3) 0.2155(11) 1.432(2) 0.164(14) Uiso 1 1 d .
H14F H 0.4850 0.2113 1.4849 0.197 Uiso 1 1 calc R
C15F C 0.4926(17) 0.1952(6) 1.359(3) 0.155(15) Uani 1 1 d .
H15F H 0.4496 0.1758 1.3644 0.186 Uiso 1 1 calc R
C16F C 0.5335(17) 0.2039(6) 1.2737(17) 0.108(9) Uani 1 1 d .
H16F H 0.5197 0.1914 1.2211 0.129 Uiso 1 1 calc R
C17F C 0.5945(17) 0.2326(6) 1.2809(17) 0.102(10) Uani 1 1 d .
H17F H 0.6216 0.2413 1.2288 0.123 Uiso 1 1 calc R
P1G P 0.8895(4) 0.34677(14) 1.7262(3) 0.0490(14) Uani 1 1 d .
O1G O 0.9262(9) 0.3123(3) 1.6800(8) 0.057(4) Uani 1 1 d .
O2G O 0.9772(8) 0.3734(3) 1.7335(7) 0.047(3) Uani 1 1 d .
O3G O 0.8022(8) 0.3618(3) 1.6877(8) 0.060(4) Uani 1 1 d .
C1G C 1.0083(12) 0.3173(4) 1.4526(11) 0.037(5) Uani 1 1 d .
H1G H 1.0586 0.3280 1.4211 0.045 Uiso 1 1 calc R
C2G C 0.9404(12) 0.2981(4) 1.4066(15) 0.048(6) Uani 1 1 d .
C3G C 0.8638(17) 0.2890(6) 1.4554(15) 0.075(8) Uani 1 1 d .
C4G C 0.8512(13) 0.2914(5) 1.5472(13) 0.047(5) Uani 1 1 d .
C5G C 0.9274(12) 0.3091(4) 1.5859(11) 0.035(4) Uiso 1 1 d .
C6G C 1.0079(12) 0.3220(5) 1.5432(13) 0.046(5) Uani 1 1 d .
C7G C 0.7645(15) 0.2770(5) 1.5962(12) 0.064(6) Uani 1 1 d .
H7G1 H 0.7434 0.2547 1.5697 0.096 Uiso 1 1 calc R
H7G2 H 0.7119 0.2942 1.5928 0.096 Uiso 1 1 calc R
H7G3 H 0.7829 0.2730 1.6573 0.096 Uiso 1 1 calc R
C8G C 1.0870(13) 0.3422(5) 1.5932(11) 0.051(5) Uani 1 1 d .
C9G C 1.1857(12) 0.3366(5) 1.5479(12) 0.055(5) Uani 1 1 d .
H9G1 H 1.1946 0.3110 1.5367 0.066 Uiso 1 1 calc R
H9G2 H 1.1839 0.3488 1.4909 0.066 Uiso 1 1 calc R
C10G C 1.2726(16) 0.3504(5) 1.6022(12) 0.075(7) Uani 1 1 d .
H10M H 1.2693 0.3765 1.6073 0.090 Uiso 1 1 calc R
H10N H 1.2720 0.3401 1.6615 0.090 Uiso 1 1 calc R
C11G C 1.3611(15) 0.3400(9) 1.5582(14) 0.149(14) Uani 1 1 d .
H11S H 1.3571 0.3150 1.5415 0.224 Uiso 1 1 calc R
H11T H 1.4164 0.3436 1.5978 0.224 Uiso 1 1 calc R
H11U H 1.3688 0.3546 1.5060 0.224 Uiso 1 1 calc R
C12G C 0.8853(13) 0.3327(5) 1.8322(12) 0.042(5) Uani 1 1 d .
C13G C 0.8058(19) 0.3414(7) 1.8794(15) 0.092(8) Uani 1 1 d .
H13G H 0.7540 0.3526 1.8490 0.110 Uiso 1 1 calc R
C14G C 0.7943(16) 0.3348(6) 1.9724(13) 0.071(7) Uani 1 1 d .
H14G H 0.7411 0.3428 2.0048 0.085 Uiso 1 1 calc R
C15G C 0.869(2) 0.3158(6) 2.0070(18) 0.093(10) Uani 1 1 d .
H15G H 0.8648 0.3094 2.0666 0.112 Uiso 1 1 calc R
C16G C 0.9553(18) 0.3042(6) 1.9625(15) 0.073(7) Uani 1 1 d .
H16G H 1.0074 0.2920 1.9901 0.088 Uiso 1 1 calc R
C17G C 0.9513(16) 0.3134(6) 1.8732(13) 0.066(6) Uani 1 1 d .
H17G H 1.0019 0.3046 1.8387 0.079 Uiso 1 1 calc R
P1H P 0.8776(4) 0.50143(13) 1.5416(3) 0.0522(14) Uani 1 1 d .
O1H O 0.9687(8) 0.4869(3) 1.6001(7) 0.048(3) Uani 1 1 d .
O2H O 0.9204(7) 0.5134(3) 1.4532(7) 0.039(3) Uani 1 1 d .
O3H O 0.7983(9) 0.4754(3) 1.5312(8) 0.058(4) Uani 1 1 d .
C1H C 1.0838(11) 0.4060(5) 1.5271(10) 0.040(5) Uani 1 1 d .
H1H H 1.1255 0.3981 1.4830 0.048 Uiso 1 1 calc R
C2H C 1.0490(12) 0.4412(5) 1.5230(12) 0.051(5) Uani 1 1 d .
C3H C 0.9972(12) 0.4520(5) 1.5955(11) 0.039(4) Uani 1 1 d .
C4H C 0.9706(14) 0.4308(5) 1.6622(12) 0.053(5) Uani 1 1 d .
C5H C 0.9999(14) 0.3963(5) 1.6607(12) 0.052(5) Uani 1 1 d .
C6H C 1.0593(12) 0.3821(4) 1.5936(10) 0.035(4) Uani 1 1 d .
C7H C 0.9062(14) 0.4429(5) 1.7398(11) 0.061(6) Uani 1 1 d .
H7H1 H 0.9327 0.4646 1.7656 0.091 Uiso 1 1 calc R
H7H2 H 0.9052 0.4242 1.7841 0.091 Uiso 1 1 calc R
H7H3 H 0.8406 0.4473 1.7180 0.091 Uiso 1 1 calc R
C8H C 1.0784(12) 0.4667(4) 1.4562(11) 0.039(4) Uani 1 1 d .
C9H C 1.1814(14) 0.4618(6) 1.4304(13) 0.066(6) Uani 1 1 d .
H9H1 H 1.1876 0.4378 1.4054 0.079 Uiso 1 1 calc R
H9H2 H 1.1945 0.4789 1.3832 0.079 Uiso 1 1 calc R
C10H C 1.2555(14) 0.4659(5) 1.4963(14) 0.072(7) Uani 1 1 d .
H10O H 1.3185 0.4649 1.4676 0.086 Uiso 1 1 calc R
H10P H 1.2522 0.4455 1.5364 0.086 Uiso 1 1 calc R
C11H C 1.2529(19) 0.4987(7) 1.5491(17) 0.116(10) Uiso 1 1 d .
H11V H 1.1941 0.5120 1.5346 0.175 Uiso 1 1 calc R
H11W H 1.3091 0.5133 1.5365 0.175 Uiso 1 1 calc R
H11$ H 1.2537 0.4926 1.6111 0.175 Uiso 1 1 calc R
C12H C 0.8513(12) 0.5407(5) 1.5950(12) 0.046(5) Uani 1 1 d .
C13H C 0.8039(16) 0.5665(6) 1.5456(13) 0.075(7) Uani 1 1 d .
H13H H 0.7887 0.5619 1.4861 0.090 Uiso 1 1 calc R
C14H C 0.7778(16) 0.5998(6) 1.5829(15) 0.073(7) Uani 1 1 d .
H14H H 0.7454 0.6180 1.5516 0.088 Uiso 1 1 calc R
C15H C 0.8057(16) 0.6022(6) 1.671(2) 0.097(10) Uani 1 1 d .
H15H H 0.7970 0.6249 1.6965 0.116 Uiso 1 1 calc R
C16H C 0.8438(16) 0.5770(5) 1.7279(15) 0.070(7) Uani 1 1 d .
H16H H 0.8523 0.5800 1.7890 0.084 Uiso 1 1 calc R
C17H C 0.8676(12) 0.5469(6) 1.6826(13) 0.058(5) Uani 1 1 d .
H17H H 0.8983 0.5285 1.7150 0.070 Uiso 1 1 calc R
C1S C 1.394(2) 0.4148(9) 1.225(2) 0.158(13) Uiso 1 1 d .
H1S1 H 1.4316 0.4312 1.1897 0.238 Uiso 1 1 calc R
H1S2 H 1.4338 0.3945 1.2415 0.238 Uiso 1 1 calc R
H1S3 H 1.3720 0.4269 1.2769 0.238 Uiso 1 1 calc R
O1S O 1.3076(12) 0.4021(5) 1.1714(12) 0.118(6) Uiso 1 1 d .
H1S H 1.3263 0.3928 1.1251 0.177 Uiso 1 1 calc R
C2S C 0.643(3) 0.5875(11) 1.250(2) 0.24(2) Uiso 1 1 d D
H2S1 H 0.6052 0.5679 1.2728 0.363 Uiso 1 1 calc R
H2S2 H 0.6914 0.5780 1.2101 0.363 Uiso 1 1 calc R
H2S3 H 0.6010 0.6039 1.2178 0.363 Uiso 1 1 calc R
O2S O 0.693(2) 0.6067(10) 1.324(2) 0.232(13) Uiso 1 1 d D
H2S H 0.7530 0.6047 1.3187 0.348 Uiso 1 1 calc R
O1W O 1.3790(15) 0.3563(6) 1.0565(13) 0.167(8) Uiso 1 1 d .
O2W O 1.3471 0.3028(7) 1.3232(18) 0.217(10) Uiso 1 1 d .

loop_
_atom_site_aniso_label
_atom_site_aniso_U_11
_atom_site_aniso_U_22
_atom_site_aniso_U_33
_atom_site_aniso_U_23
_atom_site_aniso_U_13
_atom_site_aniso_U_12
C1X 0.033(12) 0.067(14) 0.088(16) 0.030(12) -0.018(10) -0.004(10)
C2X 0.078(14) 0.038(11) 0.044(12) 0.009(9) 0.011(10) -0.007(10)
C3X 0.11(2) 0.093(17) 0.103(19) -0.037(15) -0.007(15) -0.041(15)
C4X 0.069(14) 0.056(14) 0.065(15) 0.011(11) -0.003(11) 0.010(11)
C5X 0.077(14) 0.035(11) 0.052(14) -0.022(10) 0.005(11) 0.015(10)
C6X 0.085(15) 0.098(17) 0.042(13) 0.022(11) 0.027(11) 0.043(13)
O1X 0.089(9) 0.050(7) 0.047(8) 0.010(6) 0.002(6) 0.021(7)
N1X 0.070(11) 0.036(9) 0.040(9) -0.005(7) 0.006(8) -0.004(7)
Cl1X 0.073(4) 0.078(4) 0.057(4) 0.002(3) 0.001(3) 0.000(3)
C1Y 0.066(15) 0.071(14) 0.033(11) -0.016(10) -0.002(10) 0.017(11)
C2Y 0.076(15) 0.092(16) 0.036(12) -0.001(11) -0.013(10) -0.009(12)
C3Y 0.072(15) 0.091(16) 0.069(15) 0.028(12) -0.001(12) 0.006(12)
C4Y 0.071(14) 0.060(14) 0.065(15) -0.013(11) 0.005(11) -0.026(11)
C5Y 0.054(13) 0.12(2) 0.053(14) 0.032(13) 0.008(11) -0.013(13)
N1Y 0.097(14) 0.041(9) 0.034(9) 0.004(7) 0.022(9) 0.001(9)
O1Y 0.096(10) 0.047(8) 0.070(9) 0.010(7) 0.002(7) -0.006(7)
Cl1Y 0.062(3) 0.064(3) 0.067(4) 0.010(3) 0.002(3) -0.002(3)
P1A 0.066(3) 0.045(3) 0.033(3) 0.000(2) 0.008(2) -0.001(3)
O1A 0.072(9) 0.043(8) 0.034(8) 0.011(6) 0.016(6) 0.000(7)
O2A 0.059(8) 0.067(9) 0.024(7) 0.004(6) 0.007(6) -0.002(7)
O3A 0.061(8) 0.060(9) 0.064(9) -0.018(7) 0.023(7) 0.005(7)
C1A 0.072(14) 0.038(12) 0.032(13) -0.005(9) 0.007(10) 0.002(10)
C2A 0.073(13) 0.033(11) 0.010 0.016(8) 0.014(9) 0.021(9)
C3A 0.070(12) 0.011(9) 0.021(11) 0.005(7) -0.002(9) 0.003(8)
C4A 0.058(13) 0.032(11) 0.052(14) 0.010(9) -0.019(10) -0.009(9)
C5A 0.095(16) 0.035(11) 0.023(11) 0.013(8) 0.024(10) 0.022(10)
C6A 0.070(13) 0.021(10) 0.039(13) 0.005(9) 0.002(10) 0.017(9)
C7A 0.059(12) 0.067(14) 0.034(12) 0.005(10) 0.021(9) -0.016(10)
C8A 0.021(9) 0.064(12) 0.021(10) 0.007(9) 0.004(7) 0.018(8)
C9A 0.068(14) 0.052(13) 0.045(14) 0.010(10) 0.007(10) -0.001(10)
C10A 0.105(17) 0.042(12) 0.080(16) -0.022(11) 0.052(13) -0.034(11)
P1B 0.066(4) 0.045(3) 0.040(3) 0.006(3) 0.003(3) 0.006(3)
O1B 0.055(8) 0.035(7) 0.053(8) 0.006(6) 0.008(6) -0.004(6)
O2B 0.049(7) 0.040(7) 0.052(8) 0.001(6) -0.003(6) -0.018(6)
O3B 0.083(9) 0.046(8) 0.043(8) 0.001(6) -0.013(7) 0.009(7)
C1B 0.038(10) 0.042(12) 0.022(10) -0.011(8) 0.017(8) -0.002(9)
C2B 0.061(13) 0.024(10) 0.015(9) 0.001(8) 0.012(8) 0.008(9)
C3B 0.023(10) 0.070(15) 0.054 0.004(11) 0.007(9) 0.034(10)
C4B 0.067(14) 0.018(11) 0.058(13) -0.017(10) 0.028(11) -0.020(10)
C5B 0.089(16) 0.010(10) 0.035(12) -0.001(8) 0.019(10) -0.011(10)
C6B 0.042(11) 0.039(12) 0.022(10) 0.003(8) 0.005(8) -0.010(9)
C7B 0.047(12) 0.040(11) 0.047(12) 0.004(9) -0.009(9) -0.012(9)
C8B 0.055(12) 0.049(12) 0.025(10) 0.015(9) 0.008(8) -0.009(9)
C9B 0.030(10) 0.049(12) 0.066(14) -0.016(10) -0.003(9) -0.014(9)
C10B 0.071(13) 0.030(10) 0.040(12) 0.006(9) 0.015(9) -0.007(9)
C11B 0.103(17) 0.046(13) 0.072(16) 0.018(11) 0.010(13) 0.007(11)
C12B 0.071(14) 0.064(14) 0.042(12) 0.003(10) -0.035(10) -0.017(11)
C13B 0.085(16) 0.064(15) 0.107(19) -0.027(13) -0.022(14) 0.052(13)
C14B 0.10(2) 0.080(18) 0.12(2) 0.002(16) -0.043(17) 0.047(15)
C15B 0.14(2) 0.080(19) 0.11(2) 0.033(17) -0.017(19) 0.038(18)
P1C 0.065(4) 0.042(3) 0.041(3) -0.003(2) -0.004(3) -0.005(3)
O1C 0.085(9) 0.030(7) 0.039(8) -0.004(6) -0.005(6) -0.008(6)
O2C 0.046(7) 0.043(8) 0.043(8) 0.000(6) -0.001(6) 0.008(6)
O3C 0.053(8) 0.061(9) 0.082(11) -0.008(8) 0.005(7) -0.004(7)
C1C 0.047(11) 0.037(11) 0.041(12) -0.012(9) -0.016(9) 0.006(9)
C2C 0.054(12) 0.033(11) 0.042(12) -0.005(9) -0.004(9) 0.008(9)
C3C 0.043(11) 0.033(10) 0.037(11) 0.001(9) -0.001(8) -0.009(9)
C4C 0.058(13) 0.070(14) 0.030(11) -0.002(10) -0.023(9) 0.020(11)
C5C 0.070(14) 0.057(13) 0.012(10) 0.002(9) -0.008(9) -0.012(11)
C6C 0.078(14) 0.016(10) 0.042(13) 0.001(9) 0.014(10) 0.009(10)
C7C 0.095(17) 0.023(11) 0.13(2) -0.022(12) 0.005(15) 0.016(11)
C8C 0.046(11) 0.042(11) 0.023(10) 0.006(8) 0.000(8) 0.000(8)
C9C 0.089(16) 0.046(13) 0.056(14) -0.004(10) -0.045(12) -0.013(11)
C10C 0.090(17) 0.11(2) 0.087(19) 0.040(16) -0.041(14) -0.035(15)
C11C 0.13(2) 0.085(16) 0.059(14) 0.025(12) -0.083(14) -0.048(15)
C12C 0.078(15) 0.019(10) 0.080(17) 0.021(10) 0.000(11) 0.011(10)
C14C 0.084(19) 0.12(2) 0.10(2) 0.00(2) -0.004(15) 0.032(17)
C15C 0.093(18) 0.068(17) 0.09(2) -0.038(14) 0.019(15) 0.015(14)
C16C 0.071(16) 0.14(3) 0.078(19) -0.045(17) 0.014(13) 0.004(15)
C17C 0.098(17) 0.040(14) 0.098(19) -0.040(14) -0.004(14) 0.022(12)
P1D 0.080(4) 0.053(4) 0.028(3) 0.001(3) 0.006(3) 0.011(3)
O1D 0.075(9) 0.039(7) 0.025(7) 0.009(6) -0.022(6) -0.002(6)
O2D 0.093(10) 0.042(8) 0.022(7) -0.006(6) 0.012(6) 0.015(7)
O3D 0.074(9) 0.047(8) 0.036(7) 0.016(6) -0.002(6) 0.008(6)
C1D 0.053(11) 0.033(12) 0.028(11) 0.003(9) 0.012(8) -0.020(9)
C2D 0.039(11) 0.075(15) 0.038(12) -0.018(11) -0.015(9) 0.010(10)
C3D 0.033(11) 0.061(15) 0.052(14) 0.009(11) -0.008(9) -0.005(10)
C4D 0.042(11) 0.039(12) 0.030(11) -0.001(9) -0.003(8) -0.005(9)
C5D 0.074(15) 0.034(12) 0.070(16) 0.012(11) -0.016(12) 0.003(10)
C6D 0.050(12) 0.050(13) 0.016(10) -0.006(9) -0.001(8) -0.025(10)
C7D 0.071(14) 0.047(13) 0.057(14) 0.009(11) 0.008(10) -0.002(10)
C8D 0.051(12) 0.042(12) 0.042(12) 0.008(9) -0.009(9) -0.009(9)
C9D 0.049(13) 0.059(14) 0.054(14) -0.008(10) -0.014(10) -0.001(10)
C12D 0.055(12) 0.052(13) 0.028(11) 0.005(9) 0.011(10) -0.005(10)
C13D 0.109(18) 0.051(13) 0.027(12) 0.021(10) 0.034(11) -0.006(12)
C14D 0.111(19) 0.043(14) 0.083(19) -0.028(12) -0.013(15) 0.002(13)
C15D 0.12(2) 0.064(16) 0.019(12) -0.009(11) -0.004(13) -0.023(14)
C16D 0.046(12) 0.052(13) 0.052(14) -0.003(10) 0.009(10) 0.018(9)
C17D 0.104(17) 0.036(12) 0.030(13) 0.019(9) 0.026(11) 0.007(11)
P1E 0.053(3) 0.048(3) 0.043(3) 0.004(3) -0.005(2) 0.008(3)
O1E 0.055(8) 0.039(7) 0.035(7) 0.005(6) -0.005(6) 0.005(6)
O2E 0.051(7) 0.049(8) 0.028(7) -0.002(6) -0.008(5) -0.002(6)
O3E 0.086(10) 0.055(9) 0.043(8) 0.006(7) 0.017(7) 0.007(7)
C1E 0.046(11) 0.042(11) 0.018(10) 0.018(9) -0.004(8) -0.004(8)
C2E 0.046(11) 0.043(11) 0.019(10) 0.000(8) 0.014(8) -0.011(9)
C3E 0.070(14) 0.027(11) 0.029(11) 0.005(9) -0.019(9) -0.004(10)
C4E 0.056(12) 0.023(10) 0.041(12) 0.011(9) 0.004(10) 0.001(9)
C5E 0.078(15) 0.037(12) 0.047(13) -0.034(10) 0.009(11) 0.007(11)
C6E 0.052(12) 0.030(10) 0.044(13) 0.016(9) -0.004(10) 0.000(9)
C7E 0.101(17) 0.096(18) 0.028(12) 0.002(11) -0.030(11) -0.003(15)
C8E 0.056(12) 0.026(10) 0.049(12) -0.004(9) 0.011(9) -0.012(8)
C9E 0.048(11) 0.040(11) 0.032(11) 0.010(8) 0.023(8) -0.010(8)
C10E 0.063(14) 0.063(14) 0.068(15) -0.024(11) 0.012(11) 0.004(11)
C11E 0.075(16) 0.16(2) 0.037(14) -0.014(14) -0.003(11) -0.020(15)
C12E 0.056(13) 0.034(11) 0.062(14) 0.006(9) -0.025(10) -0.003(9)
C15E 0.080(16) 0.071(16) 0.099(19) 0.002(14) -0.029(14) 0.044(13)
C16E 0.056(14) 0.045(13) 0.12(2) 0.001(14) 0.011(13) 0.003(11)
C17E 0.073(15) 0.036(12) 0.095(17) 0.022(11) -0.035(12) 0.015(10)
P1F 0.059(3) 0.039(3) 0.043(3) 0.001(3) 0.008(3) -0.003(3)
O1F 0.048(7) 0.029(7) 0.033(7) -0.004(5) 0.008(5) 0.008(5)
O2F 0.076(9) 0.036(7) 0.042(8) 0.000(6) -0.003(7) -0.007(6)
O3F 0.067(8) 0.042(8) 0.044(8) -0.005(6) 0.004(6) -0.007(6)
C1F 0.059(12) 0.047(13) 0.028(11) -0.003(9) 0.015(9) 0.005(10)
C2F 0.061(13) 0.042(12) 0.029(11) 0.005(9) -0.010(9) 0.011(10)
C3F 0.066(14) 0.033(11) 0.026(10) -0.001(8) -0.007(9) 0.009(10)
C4F 0.054(12) 0.024(11) 0.028(10) 0.003(8) -0.003(8) 0.007(9)
C5F 0.043(12) 0.035(11) 0.038(12) 0.015(9) 0.016(9) 0.005(9)
C6F 0.031(10) 0.037(11) 0.022(10) -0.008(8) 0.014(7) 0.004(8)
C7F 0.026(11) 0.051(13) 0.086(15) 0.012(11) 0.028(10) 0.005(9)
C8F 0.042(11) 0.067(14) 0.025(11) -0.005(10) 0.013(8) 0.021(10)
C9F 0.058(12) 0.037(11) 0.040(12) -0.012(9) 0.000(9) -0.010(9)
C11F 0.13(2) 0.103(19) 0.086(18) -0.043(14) 0.028(15) 0.070(16)
C12F 0.039(12) 0.068(14) 0.090(17) 0.047(13) 0.017(11) -0.001(10)
C13F 0.097(18) 0.12(2) 0.12(2) 0.073(18) -0.050(16) -0.078(17)
C15F 0.066(18) 0.066(17) 0.34(5) -0.01(2) 0.07(2) -0.048(14)
C16F 0.095(19) 0.097(19) 0.13(2) -0.007(16) 0.014(17) -0.070(16)
C17F 0.11(2) 0.093(18) 0.10(2) -0.064(16) 0.076(16) -0.063(15)
P1G 0.066(4) 0.046(3) 0.035(3) 0.005(3) 0.002(2) 0.001(3)
O1G 0.074(9) 0.063(9) 0.033(8) 0.008(7) -0.008(6) -0.013(7)
O2G 0.053(8) 0.047(8) 0.040(8) -0.001(6) 0.007(6) -0.009(6)
O3G 0.047(8) 0.065(9) 0.070(9) 0.002(7) 0.002(7) 0.015(6)
C1G 0.039(11) 0.040(11) 0.033(12) 0.019(9) 0.008(9) 0.012(9)
C2G 0.024(11) 0.017(10) 0.106(18) 0.002(10) 0.033(11) -0.002(8)
C3G 0.106(19) 0.054(14) 0.062(16) -0.043(12) -0.058(14) 0.039(13)
C4G 0.066(13) 0.024(10) 0.052(14) 0.001(9) -0.002(10) -0.008(9)
C6G 0.047(12) 0.041(12) 0.048(14) 0.004(9) -0.018(10) 0.017(9)
C7G 0.116(18) 0.045(13) 0.031(12) 0.000(9) -0.002(11) -0.026(12)
C8G 0.066(13) 0.053(12) 0.033(11) -0.022(9) -0.009(9) 0.027(10)
C9G 0.051(12) 0.073(14) 0.042(12) 0.012(11) -0.005(9) -0.010(10)
C10G 0.12(2) 0.055(13) 0.045(13) -0.004(10) -0.024(13) -0.016(13)
C11G 0.058(16) 0.33(4) 0.057(16) -0.03(2) -0.008(13) 0.03(2)
C12G 0.048(12) 0.038(11) 0.040(12) 0.009(9) 0.022(10) -0.005(9)
C13G 0.12(2) 0.10(2) 0.047(16) -0.006(14) -0.041(15) -0.015(16)
C14G 0.085(17) 0.086(18) 0.043(14) 0.001(12) 0.035(12) -0.011(13)
C15G 0.13(2) 0.045(15) 0.10(2) 0.027(14) -0.07(2) -0.048(15)
C16G 0.084(18) 0.070(16) 0.064(17) -0.005(12) -0.020(13) 0.003(13)
C17G 0.100(17) 0.076(16) 0.022(13) -0.013(11) 0.005(11) 0.002(13)
P1H 0.069(4) 0.034(3) 0.053(4) -0.004(3) 0.003(3) -0.014(3)
O1H 0.061(8) 0.050(8) 0.034(7) -0.006(6) 0.005(6) 0.002(6)
O2H 0.046(7) 0.025(6) 0.047(8) 0.012(6) -0.002(6) -0.002(5)
O3H 0.090(10) 0.037(8) 0.047(8) -0.003(6) -0.017(7) -0.008(7)
C1H 0.032(10) 0.069(14) 0.018(10) -0.003(9) 0.002(7) -0.003(9)
C2H 0.054(12) 0.051(13) 0.049(13) 0.010(10) 0.017(10) -0.004(10)
C3H 0.049(11) 0.042(12) 0.026(11) 0.000(9) -0.001(9) 0.002(9)
C4H 0.082(14) 0.037(12) 0.041(13) -0.012(10) -0.002(10) -0.008(10)
C5H 0.076(14) 0.045(13) 0.036(12) -0.009(10) -0.009(10) 0.006(10)
C6H 0.057(11) 0.017(9) 0.030(10) 0.010(8) -0.011(8) 0.004(8)
C7H 0.085(15) 0.060(14) 0.038(12) -0.015(10) 0.021(10) 0.032(11)
C8H 0.032(11) 0.042(11) 0.043(12) 0.009(9) 0.004(9) -0.009(8)
C9H 0.065(15) 0.070(15) 0.062(15) 0.021(12) -0.013(12) -0.011(12)
C10H 0.068(15) 0.059(14) 0.091(18) -0.036(13) 0.029(13) -0.021(11)
C12H 0.043(11) 0.055(13) 0.039(12) -0.011(10) -0.018(9) 0.013(9)
C13H 0.114(18) 0.075(16) 0.040(13) -0.016(12) 0.043(12) -0.002(14)
C14H 0.106(18) 0.054(15) 0.060(16) 0.019(12) 0.009(13) 0.022(12)
C15H 0.077(17) 0.061(18) 0.15(3) -0.058(18) 0.044(18) -0.043(14)
C16H 0.101(17) 0.036(13) 0.072(16) 0.009(12) -0.027(13) -0.019(12)
C17H 0.050(12) 0.068(14) 0.056(14) -0.018(11) -0.018(10) 0.007(10)

loop_
_atom_type_symbol
_atom_type_description
_atom_type_scat_dispersion_real
_atom_type_scat_dispersion_imag
_atom_type_scat_source
C C 0.0033 0.0016 'International Tables Vol C Tables 4.2.6.8 and 6.1.1.4'
H H 0.0000 0.0000 'International Tables Vol C Tables 4.2.6.8 and 6.1.1.4'
N N 0.0061 0.0033 'International Tables Vol C Tables 4.2.6.8 and 6.1.1.4'
O O 0.0106 0.0060 'International Tables Vol C Tables 4.2.6.8 and 6.1.1.4'
P P 0.1023 0.0942 'International Tables Vol C Tables 4.2.6.8 and 6.1.1.4'
Cl Cl 0.1484 0.1585 'International Tables Vol C Tables 4.2.6.8 and 6.1.1.4'

loop_
_geom_angle_atom_site_label_1
_geom_angle_atom_site_label_2
_geom_angle_atom_site_label_3
_geom_angle
N1X C1X H1X1 109.5
N1X C1X H1X2 109.5
H1X1 C1X H1X2 109.5
N1X C1X H1X3 109.5
H1X1 C1X H1X3 109.5
H1X2 C1X H1X3 109.5
N1X C2X C4X 111.0(14)
N1X C2X C3X 107.7(15)
C4X C2X C3X 113.3(16)
N1X C2X H2X 108.2
C4X C2X H2X 108.2
C3X C2X H2X 108.2
C2X C3X H3X1 109.5
C2X C3X H3X2 109.5
H3X1 C3X H3X2 109.5
C2X C3X H3X3 109.5
H3X1 C3X H3X3 109.5
H3X2 C3X H3X3 109.5
C5X C4X C2X 113.8(16)
C5X C4X O1X 112.0(16)
C2X C4X O1X 107.0(15)
C5X C4X H4X 107.9
C2X C4X H4X 107.9
O1X C4X H4X 107.9
C6X C5X C10X 126.1(19)
C6X C5X C4X 118.0(18)
C10X C5X C4X 115.9(19)
C5X C6X C7X 119.1(19)
C5X C6X H6X 120.4
C7X C6X H6X 120.4
C8X C7X C6X 118(2)
C8X C7X H7X 121.0
C6X C7X H7X 121.0
C7X C8X C9X 123(3)
C7X C8X H8X 118.4
C9X C8X H8X 118.4
C10X C9X C8X 117(2)
C10X C9X H9X 121.7
C8X C9X H9X 121.7
C9X C10X C5X 117(2)
C9X C10X H10X 121.6
C5X C10X H10X 121.6
C2X N1X C1X 118.3(14)
C2X N1X H1X4 107.7
C1X N1X H1X4 107.7
C2X N1X H1X5 107.7
C1X N1X H1X5 107.7
H1X4 N1X H1X5 107.1
N1Y C1Y H1Y1 109.5
N1Y C1Y H1Y2 109.5
H1Y1 C1Y H1Y2 109.5
N1Y C1Y H1Y3 109.5
H1Y1 C1Y H1Y3 109.5
H1Y2 C1Y H1Y3 109.5
C4Y C2Y C3Y 114.0(17)
C4Y C2Y N1Y 107.6(16)
C3Y C2Y N1Y 105.3(15)
C4Y C2Y H2Y 109.9
C3Y C2Y H2Y 109.9
N1Y C2Y H2Y 109.9
C2Y C3Y H3Y1 109.5
C2Y C3Y H3Y2 109.5
H3Y1 C3Y H3Y2 109.5
C2Y C3Y H3Y3 109.5
H3Y1 C3Y H3Y3 109.5
H3Y2 C3Y H3Y3 109.5
O1Y C4Y C2Y 106.5(15)
O1Y C4Y C5Y 111.8(15)
C2Y C4Y C5Y 109.3(17)
O1Y C4Y H4Y 109.8
C2Y C4Y H4Y 109.8
C5Y C4Y H4Y 109.8
C6Y C5Y C10Y 120.0
C6Y C5Y C4Y 116.9(14)
C10Y C5Y C4Y 123.1(14)
C5Y C6Y C7Y 120.0
C5Y C6Y H6Y 120.0
C7Y C6Y H6Y 120.0
C6Y C7Y C8Y 120.0
C6Y C7Y H7Y 120.0
C8Y C7Y H7Y 120.0
C9Y C8Y C7Y 120.0
C9Y C8Y H8Y 120.0
C7Y C8Y H8Y 120.0
C8Y C9Y C10Y 120.0
C8Y C9Y H9Y 120.0
C10Y C9Y H9Y 120.0
C9Y C10Y C5Y 120.0
C9Y C10Y H10Y 120.0
C5Y C10Y H10Y 120.0
C1Y N1Y C2Y 118.7(14)
C1Y N1Y H1Y4 107.6
C2Y N1Y H1Y4 107.6
C1Y N1Y H1Y5 107.6
C2Y N1Y H1Y5 107.6
H1Y4 N1Y H1Y5 107.1
O3A P1A O2A 112.1(7)
O3A P1A O1A 113.1(7)
O2A P1A O1A 107.4(6)
O3A P1A C12A 115.4(7)
O2A P1A C12A 106.2(7)
O1A P1A C12A 101.7(6)
C3A O1A P1A 121.4(10)
C5B O2A P1A 120.5(11)
C2A C1A C6A 121.4(17)
C2A C1A H1A 119.3
C6A C1A H1A 119.3
C3A C2A C1A 118.0(15)
C3A C2A C8A 119.4(17)
C1A C2A C8A 122.6(16)
C2A C3A C4A 125.6(16)
C2A C3A O1A 120.8(15)
C4A C3A O1A 113.6(14)
C5A C4A C3A 112.2(16)
C5A C4A C7A 122.8(17)
C3A C4A C7A 125.0(16)
C4A C5A C6A 126.0(17)
C4A C5A O2D 115.2(16)
C6A C5A O2D 118.6(18)
C1A C6A C5A 116.8(17)
C1A C6A C8D 120.8(16)
C5A C6A C8D 122.4(17)
C4A C7A H7A1 109.5
C4A C7A H7A2 109.5
H7A1 C7A H7A2 109.5
C4A C7A H7A3 109.5
H7A1 C7A H7A3 109.5
H7A2 C7A H7A3 109.5
C2A C8A C9A 111.9(14)
C2A C8A C6B 108.1(13)
C9A C8A C6B 111.9(14)
C10A C9A C8A 113.6(16)
C10A C9A H9A1 108.8
C8A C9A H9A1 108.8
C10A C9A H9A2 108.8
C8A C9A H9A2 108.8
H9A1 C9A H9A2 107.7
C11A C10A C9A 114(2)
C11A C10A H10A 108.7
C9A C10A H10A 108.7
C11A C10A H10B 108.7
C9A C10A H10B 108.7
H10A C10A H10B 107.6
C10A C11A H11A 109.5
C10A C11A H11B 109.5
H11A C11A H11B 109.5
C10A C11A H11C 109.5
H11A C11A H11C 109.5
H11B C11A H11C 109.5
C13A C12A C17A 120.0
C13A C12A P1A 119.7(8)
C17A C12A P1A 119.9(7)
C14A C13A C12A 120.0
C14A C13A H13A 120.0
C12A C13A H13A 120.0
C13A C14A C15A 120.0
C13A C14A H14A 120.0
C15A C14A H14A 120.0
C14A C15A C16A 120.0
C14A C15A H15A 120.0
C16A C15A H15A 120.0
C15A C16A C17A 120.0
C15A C16A H16A 120.0
C17A C16A H16A 120.0
C16A C17A C12A 120.0
C16A C17A H17A 120.0
C12A C17A H17A 120.0
O3B P1B O2B 111.9(7)
O3B P1B O1B 114.3(7)
O2B P1B O1B 106.4(6)
O3B P1B C12B 117.4(7)
O2B P1B C12B 102.4(6)
O1B P1B C12B 103.0(7)
C3B O1B P1B 119.4(11)
C5C O2B P1B 119.1(11)
C6B C1B C2B 120.6(16)
C6B C1B H1B 119.7
C2B C1B H1B 119.7
C3B C2B C1B 116.6(15)
C3B C2B C8B 123.0(16)
C1B C2B C8B 120.1(16)
C4B C3B C2B 127.0(17)
C4B C3B O1B 116.9(16)
C2B C3B O1B 116.0(17)
C3B C4B C5B 111.8(17)
C3B C4B C7B 121.9(18)
C5B C4B C7B 126.4(16)
C6B C5B C4B 125.4(15)
C6B C5B O2A 121.4(16)
C4B C5B O2A 113.1(17)
C1B C6B C5B 118.3(16)
C1B C6B C8A 122.1(16)
C5B C6B C8A 119.4(15)
C4B C7B H7B1 109.5
C4B C7B H7B2 109.5
H7B1 C7B H7B2 109.5
C4B C7B H7B3 109.5
H7B1 C7B H7B3 109.5
H7B2 C7B H7B3 109.5
C9B C8B C6C 114.2(15)
C9B C8B C2B 110.9(15)
C6C C8B C2B 112.7(13)
C8B C9B C10B 117.6(14)
C8B C9B H9B1 107.9
C10B C9B H9B1 107.9
C8B C9B H9B2 107.9
C10B C9B H9B2 107.9
H9B1 C9B H9B2 107.2
C11B C10B C9B 118.1(15)
C11B C10B H10C 107.8
C9B C10B H10C 107.8
C11B C10B H10D 107.8
C9B C10B H10D 107.8
H10C C10B H10D 107.1
C10B C11B H11D 109.5
C10B C11B H11E 109.5
H11D C11B H11E 109.5
C10B C11B H11F 109.5
H11D C11B H11F 109.5
H11E C11B H11F 109.5
C13B C12B C17B 120.2(10)
C13B C12B P1B 118.8(6)
C17B C12B P1B 120.6(10)
C14B C13B C12B 121.8(12)
C14B C13B H13B 119.1
C12B C13B H13B 119.1
C15B C14B C13B 119.3(10)
C15B C14B H14B 120.3
C13B C14B H14B 120.3
C16B C15B C14B 120.0
C16B C15B H15B 120.0
C14B C15B H15B 120.0
C15B C16B C17B 120.0
C15B C16B H16B 120.0
C17B C16B H16B 120.0
C16B C17B C12B 118.6(8)
C16B C17B H17B 120.7
C12B C17B H17B 120.7
O3C P1C O2C 113.4(8)
O3C P1C O1C 112.7(7)
O2C P1C O1C 107.1(7)
O3C P1C C12C 116.1(9)
O2C P1C C12C 103.7(8)
O1C P1C C12C 102.8(8)
C3C O1C P1C 119.0(10)
C5D O2C P1C 116.1(10)
C2C C1C C6C 120.7(16)
C2C C1C H1C 119.7
C6C C1C H1C 119.7
C1C C2C C3C 121.4(16)
C1C C2C C8C 125.0(15)
C3C C2C C8C 113.3(15)
C2C C3C O1C 124.4(15)
C2C C3C C4C 122.3(16)
O1C C3C C4C 113.2(15)
C7C C4C C5C 121.8(17)
C7C C4C C3C 125.7(18)
C5C C4C C3C 111.3(16)
C6C C5C O2B 124.4(16)
C6C C5C C4C 123.8(16)
O2B C5C C4C 111.8(16)
C1C C6C C5C 120.1(16)
C1C C6C C8B 122.6(16)
C5C C6C C8B 117.1(17)
C4C C7C H7C1 109.5
C4C C7C H7C2 109.5
H7C1 C7C H7C2 109.5
C4C C7C H7C3 109.5
H7C1 C7C H7C3 109.5
H7C2 C7C H7C3 109.5
C2C C8C C9C 109.5(13)
C2C C8C C6D 109.5(13)
C9C C8C C6D 112.1(14)
C10C C9C C8C 113.1(18)
C10C C9C H9C1 109.0
C8C C9C H9C1 109.0
C10C C9C H9C2 109.0
C8C C9C H9C2 109.0
H9C1 C9C H9C2 107.8
C9C C10C C11C 111.9(18)
C9C C10C H10E 109.2
C11C C10C H10E 109.2
C9C C10C H10F 109.2
C11C C10C H10F 109.2
H10E C10C H10F 107.9
C10C C11C H11G 109.5
C10C C11C H11H 109.5
H11G C11C H11H 109.5
C10C C11C H11I 109.5
H11G C11C H11I 109.5
H11H C11C H11I 109.5
C17C C12C C13C 117(2)
C17C C12C P1C 123.0(18)
C13C C12C P1C 120.1(16)
C14C C13C C12C 121(2)
C14C C13C H13C 119.7
C12C C13C H13C 119.7
C13C C14C C15C 123(3)
C13C C14C H14C 118.6
C15C C14C H14C 118.6
C14C C15C C16C 116(2)
C14C C15C H15C 121.8
C16C C15C H15C 121.8
C17C C16C C15C 115(3)
C17C C16C H16C 122.3
C15C C16C H16C 122.3
C12C C17C C16C 127(3)
C12C C17C H17C 116.4
C16C C17C H17C 116.4
O3D P1D O1D 113.1(7)
O3D P1D O2D 113.4(7)
O1D P1D O2D 105.4(7)
O3D P1D C12D 119.3(8)
O1D P1D C12D 100.8(8)
O2D P1D C12D 103.1(8)
C3D O1D P1D 123.0(10)
C5A O2D P1D 120.5(10)
C2D C1D C6D 121.9(16)
C2D C1D H1D 119.1
C6D C1D H1D 119.1
C1D C2D C3D 118.5(18)
C1D C2D C8D 123.0(16)
C3D C2D C8D 118.5(18)
C4D C3D C2D 123.0(18)
C4D C3D O1D 115.9(16)
C2D C3D O1D 121.0(18)
C3D C4D C5D 114.0(17)
C3D C4D C7D 125.5(16)
C5D C4D C7D 120.5(16)
C6D C5D C4D 124.5(17)
C6D C5D O2C 119.7(18)
C4D C5D O2C 114.8(18)
C5D C6D C1D 117.7(16)
C5D C6D C8C 120.1(18)
C1D C6D C8C 121.8(15)
C4D C7D H7D1 109.5
C4D C7D H7D2 109.5
H7D1 C7D H7D2 109.5
C4D C7D H7D3 109.5
H7D1 C7D H7D3 109.5
H7D2 C7D H7D3 109.5
C9D C8D C6A 113.4(16)
C9D C8D C2D 115.2(15)
C6A C8D C2D 107.2(13)
C10D C9D C8D 114.9(19)
C10D C9D H9D1 108.5
C8D C9D H9D1 108.5
C10D C9D H9D2 108.5
C8D C9D H9D2 108.5
H9D1 C9D H9D2 107.5
C11D C10D C9D 122(3)
C11D C10D H10G 106.9
C9D C10D H10G 106.9
C11D C10D H10H 106.9
C9D C10D H10H 106.9
H10G C10D H10H 106.7
C10D C11D H11J 109.5
C10D C11D H11K 109.5
H11J C11D H11K 109.5
C10D C11D H11L 109.5
H11J C11D H11L 109.5
H11K C11D H11L 109.5
C13D C12D C17D 120.2(17)
C13D C12D P1D 117.9(15)
C17D C12D P1D 121.7(14)
C12D C13D C14D 120(2)
C12D C13D H13D 120.0
C14D C13D H13D 120.0
C15D C14D C13D 117(2)
C15D C14D H14D 121.5
C13D C14D H14D 121.5
C16D C15D C14D 121(2)
C16D C15D H15D 119.6
C14D C15D H15D 119.6
C17D C16D C15D 120.2(19)
C17D C16D H16D 119.9
C15D C16D H16D 119.9
C16D C17D C12D 121.3(18)
C16D C17D H17D 119.4
C12D C17D H17D 119.4
O3E P1E O2E 113.1(7)
O3E P1E O1E 112.5(7)
O2E P1E O1E 105.3(6)
O3E P1E C12E 117.9(9)
O2E P1E C12E 104.1(8)
O1E P1E C12E 102.6(7)
C3E O1E P1E 119.6(10)
C3F O2E P1E 119.2(10)
C2E C1E C6E 126.9(16)
C2E C1E H1E 116.5
C6E C1E H1E 116.5
C1E C2E C3E 114.7(15)
C1E C2E C8E 125.9(16)
C3E C2E C8E 119.2(15)
C4E C3E C2E 125.5(16)
C4E C3E O1E 117.9(16)
C2E C3E O1E 116.6(15)
C3E C4E C5E 114.3(16)
C3E C4E C7E 120.5(17)
C5E C4E C7E 125.2(16)
C4E C5E C6E 127.6(16)
C4E C5E O2H 115.3(16)
C6E C5E O2H 117.0(17)
C5E C6E C1E 110.9(16)
C5E C6E C8H 122.1(17)
C1E C6E C8H 127.0(16)
C4E C7E H7E1 109.5
C4E C7E H7E2 109.5
H7E1 C7E H7E2 109.5
C4E C7E H7E3 109.5
H7E1 C7E H7E3 109.5
H7E2 C7E H7E3 109.5
C2E C8E C9E 111.2(14)
C2E C8E C2F 106.2(14)
C9E C8E C2F 112.7(14)
C8E C9E C10E 112.5(14)
C8E C9E H9E1 109.1
C10E C9E H9E1 109.1
C8E C9E H9E2 109.1
C10E C9E H9E2 109.1
H9E1 C9E H9E2 107.8
C9E C10E C11E 108.3(16)
C9E C10E H10I 110.0
C11E C10E H10I 110.0
C9E C10E H10J 110.0
C11E C10E H10J 110.0
H10I C10E H10J 108.4
C10E C11E H11M 109.5
C10E C11E H11N 109.5
H11M C11E H11N 109.5
C10E C11E H11O 109.5
H11M C11E H11O 109.5
H11N C11E H11O 109.5
C17E C12E C13E 115.9(18)
C17E C12E P1E 122.1(15)
C13E C12E P1E 122.0(16)
C14E C13E C12E 127(2)
C14E C13E H13E 116.3
C12E C13E H13E 116.3
C13E C14E C15E 108(2)
C13E C14E H14E 126.1
C15E C14E H14E 126.1
C16E C15E C14E 128(2)
C16E C15E H15E 115.8
C14E C15E H15E 115.8
C15E C16E C17E 117(2)
C15E C16E H16E 121.3
C17E C16E H16E 121.3
C12E C17E C16E 121.4(19)
C12E C17E H17E 119.3
C16E C17E H17E 119.3
O3F P1F O2F 114.3(7)
O3F P1F O1F 113.9(7)
O2F P1F O1F 106.0(6)
O3F P1F C12F 119.8(9)
O2F P1F C12F 99.7(8)
O1F P1F C12F 101.1(9)
C5F O1F P1F 117.8(10)
C3G O2F P1F 121.5(11)
C2F C1F C6F 122.2(17)
C2F C1F H1F 118.9
C6F C1F H1F 118.9
C1F C2F C3F 117.3(17)
C1F C2F C8E 123.6(17)
C3F C2F C8E 119.0(15)
C2F C3F O2E 118.3(15)
C2F C3F C4F 124.5(16)
O2E C3F C4F 117.1(15)
C5F C4F C3F 114.3(15)
C5F C4F C7F 121.1(16)
C3F C4F C7F 124.5(15)
C6F C5F C4F 126.5(16)
C6F C5F O1F 117.6(14)
C4F C5F O1F 115.9(15)
C5F C6F C1F 115.2(15)
C5F C6F C8F 120.3(15)
C1F C6F C8F 124.4(15)
C4F C7F H7F1 109.5
C4F C7F H7F2 109.5
H7F1 C7F H7F2 109.5
C4F C7F H7F3 109.5
H7F1 C7F H7F3 109.5
H7F2 C7F H7F3 109.5
C2G C8F C9F 107.4(14)
C2G C8F C6F 109.2(14)
C9F C8F C6F 110.6(14)
C8F C9F C10F 112.8(14)
C8F C9F H9F1 109.0
C10F C9F H9F1 109.0
C8F C9F H9F2 109.0
C10F C9F H9F2 109.0
H9F1 C9F H9F2 107.8
C9F C10F C11F 112.6(17)
C9F C10F H10K 109.1
C11F C10F H10K 109.1
C9F C10F H10L 109.1
C11F C10F H10L 109.1
H10K C10F H10L 107.8
C10F C11F H11P 109.5
C10F C11F H11Q 109.5
H11P C11F H11Q 109.5
C10F C11F H11R 109.5
H11P C11F H11R 109.5
H11Q C11F H11R 109.5
C17F C12F C13F 121(2)
C17F C12F P1F 126.6(16)
C13F C12F P1F 112.6(19)
C14F C13F C12F 121(3)
C14F C13F H13F 119.7
C12F C13F H13F 119.7
C13F C14F C15F 122(4)
C13F C14F H14F 118.8
C15F C14F H14F 118.8
C14F C15F C16F 120(2)
C14F C15F H15F 120.1
C16F C15F H15F 120.1
C17F C16F C15F 111(2)
C17F C16F H16F 124.7
C15F C16F H16F 124.7
C12F C17F C16F 125(2)
C12F C17F H17F 117.3
C16F C17F H17F 117.3
O3G P1G O1G 114.6(8)
O3G P1G O2G 114.5(8)
O1G P1G O2G 107.5(7)
O3G P1G C12G 117.5(9)
O1G P1G C12G 100.9(8)
O2G P1G C12G 99.9(8)
C5G O1G P1G 121.9(11)
C5H O2G P1G 120.2(11)
C2G C1G C6G 124.0(17)
C2G C1G H1G 118.0
C6G C1G H1G 118.0
C1G C2G C3G 113(2)
C1G C2G C8F 129.4(16)
C3G C2G C8F 117.2(18)
C2G C3G C4G 130.0(19)
C2G C3G O2F 121.0(18)
C4G C3G O2F 108(2)
C5G C4G C3G 110.2(17)
C5G C4G C7G 124.5(17)
C3G C4G C7G 125.2(18)
C4G C5G C6G 125.7(17)
C4G C5G O1G 116.3(15)
C6G C5G O1G 117.8(15)
C5G C6G C1G 116.2(16)
C5G C6G C8G 120.8(17)
C1G C6G C8G 122.8(17)
C4G C7G H7G1 109.5
C4G C7G H7G2 109.5
H7G1 C7G H7G2 109.5
C4G C7G H7G3 109.5
H7G1 C7G H7G3 109.5
H7G2 C7G H7G3 109.5
C6G C8G C6H 108.1(13)
C6G C8G C9G 109.7(14)
C6H C8G C9G 110.6(16)
C10G C9G C8G 113.5(16)
C10G C9G H9G1 108.9
C8G C9G H9G1 108.9
C10G C9G H9G2 108.9
C8G C9G H9G2 108.9
H9G1 C9G H9G2 107.7
C11G C10G C9G 108.4(17)
C11G C10G H10M 110.0
C9G C10G H10M 110.0
C11G C10G H10N 110.0
C9G C10G H10N 110.0
H10M C10G H10N 108.4
C10G C11G H11S 109.5
C10G C11G H11T 109.5
H11S C11G H11T 109.5
C10G C11G H11U 109.5
H11S C11G H11U 109.5
H11T C11G H11U 109.5
C17G C12G C13G 116.0(19)
C17G C12G P1G 125.9(15)
C13G C12G P1G 118.1(16)
C12G C13G C14G 125(2)
C12G C13G H13G 117.3
C14G C13G H13G 117.3
C15G C14G C13G 112(2)
C15G C14G H14G 124.1
C13G C14G H14G 124.1
C14G C15G C16G 127(2)
C14G C15G H15G 116.4
C16G C15G H15G 116.4
C17G C16G C15G 111(2)
C17G C16G H16G 124.3
C15G C16G H16G 124.3
C12G C17G C16G 128(2)
C12G C17G H17G 116.2
C16G C17G H17G 116.2
O3H P1H O2H 113.2(7)
O3H P1H O1H 113.8(7)
O2H P1H O1H 105.6(6)
O3H P1H C12H 117.0(8)
O2H P1H C12H 104.5(8)
O1H P1H C12H 101.3(7)
C3H O1H P1H 120.8(11)
C5E O2H P1H 119.6(11)
C6H C1H C2H 123.1(15)
C6H C1H H1H 118.5
C2H C1H H1H 118.5
C3H C2H C1H 114.9(16)
C3H C2H C8H 121.2(17)
C1H C2H C8H 123.1(16)
C4H C3H O1H 116.3(15)
C4H C3H C2H 125.4(17)
O1H C3H C2H 118.3(16)
C5H C4H C3H 117.7(17)
C5H C4H C7H 117.7(17)
C3H C4H C7H 124.6(17)
C4H C5H C6H 122.9(17)
C4H C5H O2G 119.0(16)
C6H C5H O2G 117.9(15)
C1H C6H C5H 115.6(15)
C1H C6H C8G 123.6(16)
C5H C6H C8G 120.6(15)
C4H C7H H7H1 109.5
C4H C7H H7H2 109.5
H7H1 C7H H7H2 109.5
C4H C7H H7H3 109.5
H7H1 C7H H7H3 109.5
H7H2 C7H H7H3 109.5
C6E C8H C2H 107.6(14)
C6E C8H C9H 116.2(16)
C2H C8H C9H 112.6(15)
C10H C9H C8H 118.3(18)
C10H C9H H9H1 107.7
C8H C9H H9H1 107.7
C10H C9H H9H2 107.7
C8H C9H H9H2 107.7
H9H1 C9H H9H2 107.1
C9H C10H C11H 117(2)
C9H C10H H10O 108.1
C11H C10H H10O 108.1
C9H C10H H10P 108.1
C11H C10H H10P 108.1
H10O C10H H10P 107.3
C10H C11H H11V 109.5
C10H C11H H11W 109.5
H11V C11H H11W 109.5
C10H C11H H11$ 109.5
H11V C11H H11$ 109.5
H11W C11H H11$ 109.5
C17H C12H C13H 118.6(18)
C17H C12H P1H 124.9(15)
C13H C12H P1H 116.4(14)
C12H C13H C14H 121(2)
C12H C13H H13H 119.4
C14H C13H H13H 119.4
C15H C14H C13H 112(2)
C15H C14H H14H 123.9
C13H C14H H14H 123.9
C16H C15H C14H 131(2)
C16H C15H H15H 114.7
C14H C15H H15H 114.7
C15H C16H C17H 110(2)
C15H C16H H16H 124.9
C17H C16H H16H 124.9
C12H C17H C16H 127(2)
C12H C17H H17H 116.7
C16H C17H H17H 116.7
O1S C1S H1S1 109.5
O1S C1S H1S2 109.5
H1S1 C1S H1S2 109.5
O1S C1S H1S3 109.5
H1S1 C1S H1S3 109.5
H1S2 C1S H1S3 109.5
C1S O1S H1S 109.5
O2S C2S H2S1 109.5
O2S C2S H2S2 109.5
H2S1 C2S H2S2 109.5
O2S C2S H2S3 109.5
H2S1 C2S H2S3 109.5
H2S2 C2S H2S3 109.5
C2S O2S H2S 109.5

loop_
_geom_bond_atom_site_label_1
_geom_bond_atom_site_label_2
_geom_bond_distance
C1X N1X 1.506(19)
C1X H1X1 0.9800
C1X H1X2 0.9800
C1X H1X3 0.9800
C2X N1X 1.466(19)
C2X C4X 1.48(2)
C2X C3X 1.60(3)
C2X H2X 1.0000
C3X H3X1 0.9800
C3X H3X2 0.9800
C3X H3X3 0.9800
C4X C5X 1.49(3)
C4X O1X 1.49(2)
C4X H4X 1.0000
C5X C6X 1.28(2)
C5X C10X 1.40(3)
C6X C7X 1.46(3)
C6X H6X 0.9500
C7X C8X 1.28(3)
C7X H7X 0.9500
C8X C9X 1.49(3)
C8X H8X 0.9500
C9X C10X 1.38(3)
C9X H9X 0.9500
C10X H10X 0.9500
N1X H1X4 0.9200
N1X H1X5 0.9200
C1Y N1Y 1.45(2)
C1Y H1Y1 0.9800
C1Y H1Y2 0.9800
C1Y H1Y3 0.9800
C2Y C4Y 1.51(2)
C2Y C3Y 1.51(2)
C2Y N1Y 1.58(2)
C2Y H2Y 1.0000
C3Y H3Y1 0.9800
C3Y H3Y2 0.9800
C3Y H3Y3 0.9800
C4Y O1Y 1.48(2)
C4Y C5Y 1.56(2)
C4Y H4Y 1.0000
C5Y C6Y 1.3900
C5Y C10Y 1.3900
C6Y C7Y 1.3900
C6Y H6Y 0.9500
C7Y C8Y 1.3900
C7Y H7Y 0.9500
C8Y C9Y 1.3900
C8Y H8Y 0.9500
C9Y C10Y 1.3900
C9Y H9Y 0.9500
C10Y H10Y 0.9500
N1Y H1Y4 0.9200
N1Y H1Y5 0.9200
P1A O3A 1.471(12)
P1A O2A 1.583(12)
P1A O1A 1.617(13)
P1A C12A 1.670(12)
O1A C3A 1.415(19)
O2A C5B 1.432(19)
C1A C2A 1.39(2)
C1A C6A 1.41(2)
C1A H1A 0.9500
C2A C3A 1.39(2)
C2A C8A 1.51(2)
C3A C4A 1.42(2)
C4A C5A 1.40(3)
C4A C7A 1.54(2)
C5A C6A 1.41(2)
C5A O2D 1.434(19)
C6A C8D 1.51(2)
C7A H7A1 0.9800
C7A H7A2 0.9800
C7A H7A3 0.9800
C8A C9A 1.50(2)
C8A C6B 1.57(2)
C9A C10A 1.48(2)
C9A H9A1 0.9900
C9A H9A2 0.9900
C10A C11A 1.52(3)
C10A H10A 0.9900
C10A H10B 0.9900
C11A H11A 0.9800
C11A H11B 0.9800
C11A H11C 0.9800
C12A C13A 1.3900
C12A C17A 1.3900
C13A C14A 1.3900
C13A H13A 0.9500
C14A C15A 1.3900
C14A H14A 0.9500
C15A C16A 1.3900
C15A H15A 0.9500
C16A C17A 1.3900
C16A H16A 0.9500
C17A H17A 0.9500
P1B O3B 1.429(13)
P1B O2B 1.617(11)
P1B O1B 1.619(12)
P1B C12B 1.815(13)
O1B C3B 1.454(19)
O2B C5C 1.396(19)
C1B C6B 1.36(2)
C1B C2B 1.38(2)
C1B H1B 0.9500
C2B C3B 1.39(2)
C2B C8B 1.57(2)
C3B C4B 1.34(2)
C4B C5B 1.41(2)
C4B C7B 1.49(2)
C5B C6B 1.36(2)
C7B H7B1 0.9800
C7B H7B2 0.9800
C7B H7B3 0.9800
C8B C9B 1.50(2)
C8B C6C 1.53(2)
C9B C10B 1.56(2)
C9B H9B1 0.9900
C9B H9B2 0.9900
C10B C11B 1.50(2)
C10B H10C 0.9900
C10B H10D 0.9900
C11B H11D 0.9800
C11B H11E 0.9800
C11B H11F 0.9800
C12B C13B 1.3900
C12B C17B 1.37(3)
C13B C14B 1.33(2)
C13B H13B 0.9500
C14B C15B 1.3900
C14B H14B 0.9500
C15B C16B 1.3900
C15B H15B 0.9500
C16B C17B 1.3900
C16B H16B 0.9500
C17B H17B 0.9500
P1C O3C 1.435(13)
P1C O2C 1.565(12)
P1C O1C 1.630(12)
P1C C12C 1.75(2)
O1C C3C 1.393(19)
O2C C5D 1.49(2)
C1C C2C 1.36(2)
C1C C6C 1.36(2)
C1C H1C 0.9500
C2C C3C 1.37(2)
C2C C8C 1.55(2)
C3C C4C 1.47(2)
C4C C7C 1.39(2)
C4C C5C 1.46(2)
C5C C6C 1.37(2)
C7C H7C1 0.9800
C7C H7C2 0.9800
C7C H7C3 0.9800
C8C C9C 1.58(2)
C8C C6D 1.58(2)
C9C C10C 1.51(3)
C9C H9C1 0.9900
C9C H9C2 0.9900
C10C C11C 1.61(3)
C10C H10E 0.9900
C10C H10F 0.9900
C11C H11G 0.9800
C11C H11H 0.9800
C11C H11I 0.9800
C12C C17C 1.28(2)
C12C C13C 1.35(3)
C13C C14C 1.26(3)
C13C H13C 0.9500
C14C C15C 1.35(3)
C14C H14C 0.9500
C15C C16C 1.41(3)
C15C H15C 0.9500
C16C C17C 1.30(3)
C16C H16C 0.9500
C17C H17C 0.9500
P1D O3D 1.448(12)
P1D O1D 1.571(12)
P1D O2D 1.589(12)
P1D C12D 1.747(18)
O1D C3D 1.44(2)
C1D C2D 1.33(2)
C1D C6D 1.36(2)
C1D H1D 0.9500
C2D C3D 1.39(2)
C2D C8D 1.63(3)
C3D C4D 1.34(2)
C4D C5D 1.42(2)
C4D C7D 1.54(2)
C5D C6D 1.32(2)
C7D H7D1 0.9800
C7D H7D2 0.9800
C7D H7D3 0.9800
C8D C9D 1.45(2)
C9D C10D 1.48(3)
C9D H9D1 0.9900
C9D H9D2 0.9900
C10D C11D 1.25(4)
C10D H10G 0.9900
C10D H10H 0.9900
C11D H11J 0.9800
C11D H11K 0.9800
C11D H11L 0.9800
C12D C13D 1.32(2)
C12D C17D 1.40(2)
C13D C14D 1.42(3)
C13D H13D 0.9500
C14D C15D 1.39(3)
C14D H14D 0.9500
C15D C16D 1.37(3)
C15D H15D 0.9500
C16D C17D 1.30(2)
C16D H16D 0.9500
C17D H17D 0.9500
P1E O3E 1.483(12)
P1E O2E 1.585(12)
P1E O1E 1.600(12)
P1E C12E 1.709(17)
O1E C3E 1.444(18)
O2E C3F 1.411(18)
C1E C2E 1.37(2)
C1E C6E 1.39(2)
C1E H1E 0.9500
C2E C3E 1.38(2)
C2E C8E 1.52(2)
C3E C4E 1.35(2)
C4E C5E 1.38(2)
C4E C7E 1.53(2)
C5E C6E 1.39(2)
C5E O2H 1.442(19)
C6E C8H 1.45(2)
C7E H7E1 0.9800
C7E H7E2 0.9800
C7E H7E3 0.9800
C8E C9E 1.55(2)
C8E C2F 1.56(2)
C9E C10E 1.57(2)
C9E H9E1 0.9900
C9E H9E2 0.9900
C10E C11E 1.62(3)
C10E H10I 0.9900
C10E H10J 0.9900
C11E H11M 0.9800
C11E H11N 0.9800
C11E H11O 0.9800
C12E C17E 1.32(2)
C12E C13E 1.37(3)
C13E C14E 1.45(3)
C13E H13E 0.9500
C14E C15E 1.36(3)
C14E H14E 0.9500
C15E C16E 1.31(3)
C15E H15E 0.9500
C16E C17E 1.42(3)
C16E H16E 0.9500
C17E H17E 0.9500
P1F O3F 1.458(12)
P1F O2F 1.525(13)
P1F O1F 1.609(11)
P1F C12F 1.80(2)
O1F C5F 1.432(18)
O2F C3G 1.52(2)
C1F C2F 1.39(2)
C1F C6F 1.44(2)
C1F H1F 0.9500
C2F C3F 1.39(2)
C3F C4F 1.41(2)
C4F C5F 1.38(2)
C4F C7F 1.43(2)
C5F C6F 1.39(2)
C6F C8F 1.54(2)
C7F H7F1 0.9800
C7F H7F2 0.9800
C7F H7F3 0.9800
C8F C2G 1.45(3)
C8F C9F 1.51(2)
C9F C10F 1.58(2)
C9F H9F1 0.9900
C9F H9F2 0.9900
C10F C11F 1.55(3)
C10F H10K 0.9900
C10F H10L 0.9900
C11F H11P 0.9800
C11F H11Q 0.9800
C11F H11R 0.9800
C12F C17F 1.30(3)
C12F C13F 1.37(3)
C13F C14F 1.22(4)
C13F H13F 0.9500
C14F C15F 1.39(4)
C14F H14F 0.9500
C15F C16F 1.48(4)
C15F H15F 0.9500
C16F C17F 1.38(3)
C16F H16F 0.9500
C17F H17F 0.9500
P1G O3G 1.455(12)
P1G O1G 1.575(13)
P1G O2G 1.586(12)
P1G C12G 1.714(18)
O1G C5G 1.450(19)
O2G C5H 1.45(2)
C1G C2G 1.37(2)
C1G C6G 1.40(2)
C1G H1G 0.9500
C2G C3G 1.36(3)
C3G C4G 1.43(3)
C4G C5G 1.38(2)
C4G C7G 1.54(2)
C5G C6G 1.40(2)
C6G C8G 1.53(2)
C7G H7G1 0.9800
C7G H7G2 0.9800
C7G H7G3 0.9800
C8G C6H 1.56(2)
C8G C9G 1.57(2)
C9G C10G 1.54(2)
C9G H9G1 0.9900
C9G H9G2 0.9900
C10G C11G 1.47(3)
C10G H10M 0.9900
C10G H10N 0.9900
C11G H11S 0.9800
C11G H11T 0.9800
C11G H11U 0.9800
C12G C17G 1.32(3)
C12G C13G 1.38(3)
C13G C14G 1.46(3)
C13G H13G 0.9500
C14G C15G 1.36(3)
C14G H14G 0.9500
C15G C16G 1.46(3)
C15G H15G 0.9500
C16G C17G 1.41(3)
C16G H16G 0.9500
C17G H17G 0.9500
P1H O3H 1.485(13)
P1H O2H 1.563(12)
P1H O1H 1.633(13)
P1H C12H 1.738(18)
O1H C3H 1.381(19)
C1H C6H 1.41(2)
C1H C2H 1.42(2)
C1H H1H 0.9500
C2H C3H 1.40(2)
C2H C8H 1.47(2)
C3H C4H 1.36(2)
C4H C5H 1.37(2)
C4H C7H 1.58(2)
C5H C6H 1.44(2)
C7H H7H1 0.9800
C7H H7H2 0.9800
C7H H7H3 0.9800
C8H C9H 1.51(2)
C9H C10H 1.44(3)
C9H H9H1 0.9900
C9H H9H2 0.9900
C10H C11H 1.48(3)
C10H H10O 0.9900
C10H H10P 0.9900
C11H H11V 0.9800
C11H H11W 0.9800
C11H H11$ 0.9800
C12H C17H 1.38(2)
C12H C13H 1.39(3)
C13H C14H 1.43(3)
C13H H13H 0.9500
C14H C15H 1.41(3)
C14H H14H 0.9500
C15H C16H 1.39(3)
C15H H15H 0.9500
C16H C17H 1.38(3)
C16H H16H 0.9500
C17H H17H 0.9500
C1S O1S 1.51(3)
C1S H1S1 0.9800
C1S H1S2 0.9800
C1S H1S3 0.9800
O1S H1S 0.8400
C2S O2S 1.504(5)
C2S H2S1 0.9800
C2S H2S2 0.9800
C2S H2S3 0.9800
O2S H2S 0.8400
